data_4036856
loop_
_publ_author_name
'Liu, Gong-Qing'
'Cui, Bin'
'Xu, Rong'
'Li, Yue-Ming'

_publ_section_title
;
 Preparation of trans-2-Substituted-4-halopiperidines and
 cis-2-Substituted-4-halotetrahydropyrans via AlCl3-Catalyzed Prins
 Reaction.
;
_journal_issue 12
_journal_name_full 'The Journal of organic chemistry'
_journal_page_first 5144
_journal_page_last 5161
_journal_paper_doi 10.1021/acs.joc.6b00725
_journal_volume 81
_journal_year 2016
_chemical_formula_sum 'C17 H26 I N O2 S'
_chemical_formula_weight 435.35
_space_group_IT_number 33
_space_group_name_Hall 'P 2c -2n'
_space_group_name_H-M_alt 'P n a 21'
_symmetry_cell_setting orthorhombic
_symmetry_space_group_name_H-M 'P n a 21'
_atom_sites_solution_hydrogens geom
_atom_sites_solution_primary direct
_atom_sites_solution_secondary difmap
_audit_creation_method SHELXL-97
_cell_angle_alpha 90.00
_cell_angle_beta 90.00
_cell_angle_gamma 90.00
_cell_formula_units_Z 4
_cell_length_a 14.265(3)
_cell_length_b 13.867(3)
_cell_length_c 9.5232(19)
_cell_measurement_reflns_used 5882
_cell_measurement_temperature 113(2)
_cell_measurement_theta_max 27.8984
_cell_measurement_theta_min 2.0482
_cell_volume 1883.8(7)
_computing_cell_refinement crystalclear
_computing_data_collection crystalclear
_computing_data_reduction crystalclear
_computing_molecular_graphics 'Bruker SHELXTL'
_computing_publication_material 'Bruker SHELXTL'
_computing_structure_refinement 'SHELXL-97 (Sheldrick, 1997)'
_computing_structure_solution 'SHELXS-97 (Sheldrick, 1990)'
_diffrn_ambient_temperature 113(2)
_diffrn_measured_fraction_theta_full 1.000
_diffrn_measured_fraction_theta_max 1.000
_diffrn_measurement_device_type 'rigaku saturn'
_diffrn_measurement_method '\w scans'
_diffrn_radiation_monochromator confocal
_diffrn_radiation_source 'rotating anode'
_diffrn_radiation_type MoK\a
_diffrn_radiation_wavelength 0.71073
_diffrn_reflns_av_R_equivalents 0.0430
_diffrn_reflns_av_sigmaI/netI 0.0397
_diffrn_reflns_limit_h_max 18
_diffrn_reflns_limit_h_min -18
_diffrn_reflns_limit_k_max 18
_diffrn_reflns_limit_k_min -18
_diffrn_reflns_limit_l_max 12
_diffrn_reflns_limit_l_min -12
_diffrn_reflns_number 18593
_diffrn_reflns_theta_full 27.92
_diffrn_reflns_theta_max 27.92
_diffrn_reflns_theta_min 2.05
_diffrn_standards_decay_% 0
_diffrn_standards_interval_count 0
_diffrn_standards_interval_time 0
_diffrn_standards_number 0
_exptl_absorpt_coefficient_mu 1.817
_exptl_absorpt_correction_T_max 0.8114
_exptl_absorpt_correction_T_min 0.7126
_exptl_absorpt_correction_type multi-scan
_exptl_absorpt_process_details crystalclear
_exptl_crystal_density_diffrn 1.535
_exptl_crystal_density_method 'not measured'
_exptl_crystal_F_000 880
_exptl_crystal_size_max 0.20
_exptl_crystal_size_mid 0.18
_exptl_crystal_size_min 0.12
_refine_diff_density_max 0.954
_refine_diff_density_min -0.903
_refine_diff_density_rms 0.112
_refine_ls_abs_structure_details 'Flack H D (1983), Acta Cryst. A39, 876-881'
_refine_ls_abs_structure_Flack 0.0(10)
_refine_ls_extinction_coef 0.0055(5)
_refine_ls_extinction_expression Fc^*^=kFc[1+0.001xFc^2^\l^3^/sin(2\q)]^-1/4^
_refine_ls_extinction_method SHELXL
_refine_ls_goodness_of_fit_ref 1.081
_refine_ls_hydrogen_treatment constr
_refine_ls_matrix_type full
_refine_ls_number_parameters 203
_refine_ls_number_reflns 4397
_refine_ls_number_restraints 19
_refine_ls_restrained_S_all 1.094
_refine_ls_R_factor_all 0.0470
_refine_ls_R_factor_gt 0.0394
_refine_ls_shift/su_max 0.005
_refine_ls_shift/su_mean 0.001
_refine_ls_structure_factor_coef Fsqd
_refine_ls_weighting_details 'calc w=1/[\s^2^(Fo^2^)+(0.0464P)^2^+2.1321P] where P=(Fo^2^+2Fc^2^)/3'
_refine_ls_weighting_scheme calc
_refine_ls_wR_factor_gt 0.0918
_refine_ls_wR_factor_ref 0.0974
_reflns_number_gt 3717
_reflns_number_total 4397
_reflns_threshold_expression >2sigma(I)
_cod_data_source_file jo6b00725_si_002.cif
_cod_data_source_block r141123a1
_cod_depositor_comments
;
The following automatic conversions were performed:

data item '_exptl_absorpt_correction_type' value 'MULTI-SCAN' was
changed to 'multi-scan' in accordance with the
/home/saulius/struct/COD-crude-data/automatic-downloads/DataCite-retrospective/ACS/depositions/lib/dictionaries/cif_core.dic
dictionary named 'cif_core.dic' version 2.4.2 last updated on
2011-04-26.

data item '_refine_ls_hydrogen_treatment' value 'CONSTR' was changed
to 'constr' in accordance with the
/home/saulius/struct/COD-crude-data/automatic-downloads/DataCite-retrospective/ACS/depositions/lib/dictionaries/cif_core.dic
dictionary named 'cif_core.dic' version 2.4.2 last updated on
2011-04-26.

data item '_symmetry_cell_setting' value 'Orthorhombic' was changed
to 'orthorhombic' in accordance with the
/home/saulius/struct/COD-crude-data/automatic-downloads/DataCite-retrospective/ACS/depositions/lib/dictionaries/cif_core.dic
dictionary named 'cif_core.dic' version 2.4.2 last updated on
2011-04-26.

Automatic conversion script
Id: cif_fix_values 6909 2019-04-08 15:41:33Z antanas 
;
_cod_original_sg_symbol_H-M Pna2(1)
_cod_database_code 4036856

loop_
_symmetry_equiv_pos_as_xyz
'x, y, z'
'-x, -y, z+1/2'
'x+1/2, -y+1/2, z'
'-x+1/2, y+1/2, z+1/2'

loop_
_atom_site_label
_atom_site_type_symbol
_atom_site_fract_x
_atom_site_fract_y
_atom_site_fract_z
_atom_site_U_iso_or_equiv
_atom_site_adp_type
_atom_site_occupancy
_atom_site_symmetry_multiplicity
_atom_site_calc_flag
_atom_site_refinement_flags
I1 I -0.131497(17) 0.516731(18) 0.0702(2) 0.03193(11) Uani 1 1 d .
S1 S 0.23210(6) 0.30209(6) 0.0721(4) 0.0264(2) Uani 1 1 d .
O1 O 0.2699(5) 0.2680(5) -0.0604(6) 0.0344(18) Uani 1 1 d .
O2 O 0.2682(4) 0.2657(5) 0.1988(6) 0.0359(18) Uani 1 1 d .
N1 N 0.1200(2) 0.2788(3) 0.0612(18) 0.0551(17) Uani 1 1 d .
C1 C 0.0742(4) 0.3019(5) -0.0904(7) 0.0379(14) Uani 1 1 d .
H1A H 0.1221 0.3262 -0.1568 0.046 Uiso 1 1 calc R
H1B H 0.0444 0.2437 -0.1308 0.046 Uiso 1 1 calc R
C2 C 0.0032(7) 0.3775(9) -0.0586(11) 0.066(4) Uani 1 1 d U
H2A H 0.0362 0.4400 -0.0679 0.079 Uiso 1 1 calc R
H2B H -0.0429 0.3749 -0.1362 0.079 Uiso 1 1 calc R
C3 C -0.0525(3) 0.3842(3) 0.0724(15) 0.0435(14) Uani 1 1 d .
H3 H -0.0976 0.3290 0.0748 0.052 Uiso 1 1 calc R
C4 C 0.0095(6) 0.3781(10) 0.2002(9) 0.064(4) Uani 1 1 d .
H4A H -0.0271 0.3769 0.2885 0.077 Uiso 1 1 calc R
H4B H 0.0560 0.4310 0.2035 0.077 Uiso 1 1 calc R
C5 C 0.0594(4) 0.2707(5) 0.1648(8) 0.0403(15) Uani 1 1 d .
H5 H 0.0995 0.2579 0.2489 0.048 Uiso 1 1 calc R
C6 C 0.0024(4) 0.1753(4) 0.1459(8) 0.0455(15) Uani 1 1 d .
H6A H -0.0373 0.1656 0.2299 0.055 Uiso 1 1 calc R
H6B H -0.0397 0.1826 0.0640 0.055 Uiso 1 1 calc R
C7 C 0.0633(4) 0.0847(4) 0.1242(8) 0.055(2) Uani 1 1 d .
H7A H 0.0815 0.0585 0.2170 0.066 Uiso 1 1 calc R
H7B H 0.1214 0.1030 0.0739 0.066 Uiso 1 1 calc R
C8 C 0.0038(5) -0.0070(4) 0.0265(9) 0.057(2) Uani 1 1 d U
H8A H -0.0639 -0.0104 0.0488 0.069 Uiso 1 1 calc R
H8B H 0.0129 -0.0005 -0.0761 0.069 Uiso 1 1 calc R
C9 C 0.0616(4) -0.0946(4) 0.0916(16) 0.069(3) Uani 1 1 d U
H9A H 0.1206 -0.1029 0.0382 0.083 Uiso 1 1 calc R
H9B H 0.0783 -0.0792 0.1900 0.083 Uiso 1 1 calc R
C10 C 0.0071(5) -0.1867(5) 0.0880(15) 0.066(3) Uani 1 1 d .
H10A H -0.0443 -0.1809 0.0203 0.098 Uiso 1 1 calc R
H10B H -0.0185 -0.2000 0.1815 0.098 Uiso 1 1 calc R
H10C H 0.0486 -0.2397 0.0599 0.098 Uiso 1 1 calc R
C11 C 0.2451(2) 0.4282(2) 0.0733(14) 0.0186(7) Uani 1 1 d .
C12 C 0.2457(7) 0.4788(5) -0.0572(7) 0.021(2) Uani 1 1 d .
H12 H 0.2436 0.4442 -0.1432 0.025 Uiso 1 1 calc R
C13 C 0.2492(7) 0.5769(8) -0.0575(9) 0.031(2) Uani 1 1 d .
H13 H 0.2514 0.6110 -0.1440 0.037 Uiso 1 1 calc R
C14 C 0.2495(3) 0.6288(2) 0.0730(15) 0.0273(9) Uani 1 1 d .
C15 C 0.2469(6) 0.5795(7) 0.1921(10) 0.032(3) Uani 1 1 d .
H15 H 0.2453 0.6138 0.2785 0.039 Uiso 1 1 calc R
C16 C 0.2463(8) 0.4769(7) 0.1950(10) 0.040(3) Uani 1 1 d .
H16 H 0.2467 0.4433 0.2819 0.048 Uiso 1 1 calc R
C17 C 0.2542(3) 0.7373(3) 0.0689(15) 0.0458(13) Uani 1 1 d .
H17A H 0.3191 0.7582 0.0833 0.069 Uiso 1 1 calc R
H17B H 0.2144 0.7640 0.1432 0.069 Uiso 1 1 calc R
H17C H 0.2321 0.7603 -0.0226 0.069 Uiso 1 1 calc R

loop_
_atom_site_aniso_label
_atom_site_aniso_U_11
_atom_site_aniso_U_22
_atom_site_aniso_U_33
_atom_site_aniso_U_23
_atom_site_aniso_U_13
_atom_site_aniso_U_12
I1 0.03411(17) 0.03402(16) 0.02766(15) -0.0002(5) 0.0004(4) 0.01549(10)
S1 0.0160(4) 0.0155(4) 0.0477(6) -0.0011(15) 0.0005(13) 0.0020(3)
O1 0.030(4) 0.025(4) 0.048(4) -0.016(3) -0.007(3) 0.004(3)
O2 0.035(4) 0.024(4) 0.048(4) 0.014(3) 0.013(3) 0.015(3)
N1 0.0170(17) 0.0201(16) 0.128(5) 0.008(7) 0.014(6) -0.0009(13)
C1 0.023(3) 0.042(3) 0.049(4) -0.021(3) -0.009(3) 0.006(3)
C2 0.050(5) 0.082(6) 0.065(6) -0.044(5) -0.018(5) 0.050(5)
C3 0.023(2) 0.0195(18) 0.088(4) 0.006(7) 0.022(7) 0.0020(15)
C4 0.020(4) 0.124(10) 0.048(6) 0.061(6) 0.024(4) 0.027(5)
C5 0.020(3) 0.042(3) 0.058(4) 0.027(3) 0.006(3) 0.001(2)
C6 0.030(3) 0.031(3) 0.076(4) 0.005(3) 0.002(3) 0.001(2)
C7 0.038(3) 0.037(3) 0.091(6) 0.012(3) -0.003(3) -0.001(3)
C8 0.043(3) 0.042(3) 0.086(6) -0.009(3) 0.006(3) -0.004(2)
C9 0.049(3) 0.031(2) 0.128(8) 0.000(4) -0.028(5) 0.000(2)
C10 0.074(4) 0.046(3) 0.077(8) 0.001(5) -0.019(6) -0.006(3)
C11 0.0146(15) 0.0187(15) 0.0225(19) 0.003(5) 0.000(5) 0.0015(12)
C12 0.036(6) 0.013(4) 0.013(4) 0.008(3) -0.013(4) -0.001(3)
C13 0.041(6) 0.030(5) 0.021(5) -0.002(4) 0.010(4) 0.004(4)
C14 0.0250(18) 0.0187(16) 0.038(2) -0.007(5) -0.012(5) -0.0003(14)
C15 0.043(6) 0.017(4) 0.036(6) -0.014(4) 0.012(4) -0.002(4)
C16 0.040(7) 0.040(6) 0.040(7) 0.018(5) -0.006(5) 0.007(5)
C17 0.056(3) 0.0148(18) 0.067(3) -0.008(7) -0.020(7) 0.0028(19)

loop_
_atom_type_symbol
_atom_type_description
_atom_type_scat_dispersion_real
_atom_type_scat_dispersion_imag
_atom_type_scat_source
C C 0.0033 0.0016 'International Tables Vol C Tables 4.2.6.8 and 6.1.1.4'
H H 0.0000 0.0000 'International Tables Vol C Tables 4.2.6.8 and 6.1.1.4'
N N 0.0061 0.0033 'International Tables Vol C Tables 4.2.6.8 and 6.1.1.4'
O O 0.0106 0.0060 'International Tables Vol C Tables 4.2.6.8 and 6.1.1.4'
S S 0.1246 0.1234 'International Tables Vol C Tables 4.2.6.8 and 6.1.1.4'
I I -0.4742 1.8119 'International Tables Vol C Tables 4.2.6.8 and 6.1.1.4'

loop_
_geom_angle_atom_site_label_1
_geom_angle_atom_site_label_2
_geom_angle_atom_site_label_3
_geom_angle
O2 S1 O1 119.55(16)
O2 S1 N1 110.0(6)
O1 S1 N1 104.1(6)
O2 S1 C11 108.2(5)
O1 S1 C11 106.9(5)
N1 S1 C11 107.46(18)
C5 N1 C1 114.9(5)
C5 N1 S1 127.7(12)
C1 N1 S1 114.4(8)
C2 C1 N1 103.4(6)
C3 C2 C1 125.5(9)
C2 C3 C4 111.2(4)
C2 C3 I1 109.0(7)
C4 C3 I1 111.3(7)
C3 C4 C5 97.8(8)
N1 C5 C6 109.1(7)
N1 C5 C4 110.6(5)
C6 C5 C4 123.5(5)
C7 C6 C5 114.4(5)
C6 C7 C8 112.4(5)
C9 C8 C7 95.4(6)
C10 C9 C8 111.9(6)
C16 C11 C12 120.4(3)
C16 C11 S1 120.4(8)
C12 C11 S1 118.9(8)
C13 C12 C11 119.6(7)
C12 C13 C14 119.9(8)
C15 C14 C13 118.9(3)
C15 C14 C17 122.6(12)
C13 C14 C17 118.6(12)
C14 C15 C16 122.1(9)
C11 C16 C15 119.1(8)

loop_
_geom_bond_atom_site_label_1
_geom_bond_atom_site_label_2
_geom_bond_distance
I1 C3 2.156(4)
S1 O2 1.405(7)
S1 O1 1.452(7)
S1 N1 1.634(4)
S1 C11 1.759(3)
N1 C5 1.317(13)
N1 C1 1.617(16)
C1 C2 1.489(10)
C2 C3 1.482(15)
C3 C4 1.506(14)
C4 C5 1.685(14)
C5 C6 1.563(8)
C6 C7 1.541(8)
C7 C8 1.790(9)
C8 C9 1.594(10)
C9 C10 1.496(8)
C11 C16 1.341(14)
C11 C12 1.426(12)
C12 C13 1.362(14)
C13 C14 1.436(14)
C14 C15 1.325(15)
C14 C17 1.506(5)
C15 C16 1.424(14)

loop_
_geom_torsion_atom_site_label_1
_geom_torsion_atom_site_label_2
_geom_torsion_atom_site_label_3
_geom_torsion_atom_site_label_4
_geom_torsion
O2 S1 N1 C5 30.2(6)
O1 S1 N1 C5 159.4(5)
C11 S1 N1 C5 -87.5(8)
O2 S1 N1 C1 -170.6(5)
O1 S1 N1 C1 -41.4(5)
C11 S1 N1 C1 71.7(8)
C5 N1 C1 C2 43.8(9)
S1 N1 C1 C2 -118.2(7)
N1 C1 C2 C3 -33.8(12)
C1 C2 C3 C4 50.3(10)
C1 C2 C3 I1 173.4(8)
C2 C3 C4 C5 -57.2(5)
I1 C3 C4 C5 -179.0(4)
C1 N1 C5 C6 70.7(5)
S1 N1 C5 C6 -130.2(5)
C1 N1 C5 C4 -68.2(8)
S1 N1 C5 C4 90.9(7)
C3 C4 C5 N1 72.9(9)
C3 C4 C5 C6 -59.0(8)
N1 C5 C6 C7 51.5(9)
C4 C5 C6 C7 -176.0(6)
C5 C6 C7 C8 -153.0(6)
C6 C7 C8 C9 -153.7(7)
C7 C8 C9 C10 154.0(11)
O2 S1 C11 C16 -27.8(7)
O1 S1 C11 C16 -157.8(7)
N1 S1 C11 C16 91.0(9)
O2 S1 C11 C12 158.0(5)
O1 S1 C11 C12 28.0(6)
N1 S1 C11 C12 -83.2(8)
C16 C11 C12 C13 1.2(7)
S1 C11 C12 C13 175.5(6)
C11 C12 C13 C14 -1.8(12)
C12 C13 C14 C15 0.3(8)
C12 C13 C14 C17 179.5(7)
C13 C14 C15 C16 1.8(9)
C17 C14 C15 C16 -177.4(7)
C12 C11 C16 C15 0.8(9)
S1 C11 C16 C15 -173.4(6)
C14 C15 C16 C11 -2.3(14)
